data_2005473
loop_
_publ_author_name
'Das, A. K.'
'Mukhopadhyay, A.'
'Das, N.'
'Mazumdar, S. K.'
'Bertolasi, V.'
'Van Aerschot, A.'

_publ_section_title
;
 3'-Deoxy-2',3'-difluorothymidine, a Nucleoside Analogue
;
_journal_issue 10
_journal_name_full 'Acta Crystallographica Section C'
_journal_page_first 2615
_journal_page_last 2616
_journal_paper_doi 10.1107/S010827019600282X
_journal_volume 52
_journal_year 1996
_chemical_formula_sum 'C10 H12 F2 N2 O4'
_chemical_formula_weight 262.21
_space_group_IT_number 19
_symmetry_cell_setting orthorhombic
_symmetry_space_group_name_Hall 'P 2ac 2ab'
_symmetry_space_group_name_H-M 'P 21 21 21'
_atom_type_scat_source IntTabIV
_cell_angle_alpha 90.
_cell_angle_beta 90.
_cell_angle_gamma 90.
_cell_formula_units_Z 4
_cell_length_a 4.837(1)
_cell_length_b 13.296(1)
_cell_length_c 18.240(1)
_cell_measurement_reflns_used 25
_cell_measurement_temperature 293
_cell_measurement_theta_max 14
_cell_measurement_theta_min 9
_cell_volume 1173.1(3)
_computing_cell_refinement 'CAD-4 Software'
_computing_data_collection 'CAD-4 Software (Enraf-Nonius, 1989)'
_computing_molecular_graphics 'ORTEP (Johnson, 1965)'
_computing_publication_material 'PARST (Nardelli, 1983)'
_computing_structure_refinement 'SHELX76 (Sheldrick, 1976)'
_computing_structure_solution 'MULTAN80 (Main et al., 1980)'
_diffrn_measurement_device 'Enraf-Nonius CAD-4'
_diffrn_measurement_method \w/2\q
_diffrn_radiation_type MoK\a
_diffrn_radiation_wavelength 0.71073
_diffrn_reflns_limit_h_max 6
_diffrn_reflns_limit_h_min 0
_diffrn_reflns_limit_k_max 17
_diffrn_reflns_limit_k_min 0
_diffrn_reflns_limit_l_max 25
_diffrn_reflns_limit_l_min 0
_diffrn_reflns_number 1996
_diffrn_reflns_theta_max 30
_diffrn_standards_decay_% 0.5
_diffrn_standards_interval_time 30
_diffrn_standards_number 3
_exptl_absorpt_coefficient_mu 0.127
_exptl_absorpt_correction_type none
_exptl_crystal_colour colourless
_exptl_crystal_density_diffrn 1.485
_exptl_crystal_density_meas 1.478
_exptl_crystal_density_method 'flotation in an n-heptane/CCl~4~ solution'
_exptl_crystal_description needle
_exptl_crystal_size_max 0.50
_exptl_crystal_size_mid 0.31
_exptl_crystal_size_min 0.19
_refine_diff_density_max 0.25
_refine_diff_density_min -0.19
_refine_ls_extinction_method none
_refine_ls_goodness_of_fit_obs 1.428
_refine_ls_number_parameters 211
_refine_ls_number_reflns 1578
_refine_ls_R_factor_obs 0.037
_refine_ls_shift/esd_max 0.06
_refine_ls_structure_factor_coef F
_refine_ls_weighting_details 'w = 1/[\s^2^(F) + 0.00074F^2^]'
_refine_ls_weighting_scheme calc
_refine_ls_wR_factor_obs 0.042
_reflns_number_observed 1578
_reflns_number_total 1996
_reflns_observed_criterion F>6.0\s(F)
_cod_data_source_file bm1043.cif
_cod_data_source_block bm1043a
_cod_depositor_comments
;
The following automatic conversions were performed:

'_refine_ls_weighting_scheme' value 'w = 1/[\s^2^(F) + 0.00074F^2^]'
was changed to 'calc'. New tag '_refine_ls_weighting_details' was
created. The value of the new tag was set to 'w = 1/[\s^2^(F) +
0.00074F^2^]'.

Automatic conversion script
Id: cif_fix_values 3143 2015-03-26 13:38:13Z robertas 
;
_cod_database_code 2005473

loop_
_symmetry_equiv_pos_as_xyz
x,y,z
1/2-x,-y,1/2+z
-x,1/2+y,1/2-z
1/2+x,1/2-y,-z

loop_
_atom_site_aniso_label
_atom_site_aniso_U_11
_atom_site_aniso_U_22
_atom_site_aniso_U_33
_atom_site_aniso_U_12
_atom_site_aniso_U_13
_atom_site_aniso_U_23
N1 .0388(9) .0364(8) .0266(7) -.0074(8) .0049(7) -.0063(6)
C2 .0409(11) .0326(9) .0328(9) -.0039(9) -.0023(9) -.0069(7)
N3 .0554(12) .0405(9) .0277(7) -.0046(9) .0016(8) -.0129(7)
C4 .0504(13) .0331(9) .0320(9) .0043(10) .0070(9) -.0013(7)
C5 .0393(11) .0321(9) .0332(9) .0005(9) .0059(8) -.0008(7)
C6 .0371(10) .0331(9) .0284(8) -.0052(9) .0009(8) -.0047(7)
O2 .0593(10) .0476(9) .0485(8) -.0199(9) .0027(9) -.0141(7)
O4 .0951(17) .0528(10) .0358(8) -.0096(11) .0258(10) -.0075(7)
C7 .0527(15) .0402(11) .0536(13) -.0092(12) .0133(13) .0011(11)
C1' .0321(9) .0383(9) .0282(8) -.0067(9) .0034(8) -.0010(8)
C2' .0367(11) .0342(9) .0397(10) .0009(9) -.0006(9) .0067(8)
C3' .0446(13) .0546(13) .0288(8) -.0110(12) -.0016(9) .0063(9)
C4' .0282(10) .0609(13) .0268(8) .0021(10) .0018(8) -.0104(9)
O4' .0328(7) .0508(9) .0279(6) .0078(7) -.0033(6) -.0063(6)
C5' .0376(11) .0506(13) .0526(13) .0090(11) -.0067(10) -.0171(11)
O5' .0363(8) .0385(8) .0794(12) .0004(7) -.0007(9) -.0099(9)
F1' .0773(12) .0413(7) .0781(11) .0137(8) -.0041(10) .0096(7)
F2' .0869(13) .0760(11) .0533(8) -.0272(11) .0207(9) .0159(7)

loop_
_atom_site_label
_atom_site_fract_x
_atom_site_fract_y
_atom_site_fract_z
_atom_site_U_iso_or_equiv
N1 .4235(4) .8200(1) .2153(1) .0339(5)
C2 .3391(5) .7596(1) .1585(1) .0354(6)
N3 .4672(5) .7787(1) .0930(1) .0412(5)
C4 .6710(6) .8491(1) .0798(1) .0385(6)
C5 .7367(5) .9152(2) .1405(1) .0349(6)
C6 .6120(5) .8974(1) .2047(1) .0329(5)
O2 .1645(4) .6937(1) .1653(1) .0518(5)
O4 .7810(6) .8543(1) .0191(1) .0612(7)
C7 .9387(6) .9991(2) .1295(2) .0488(8)
C1' .3098(4) .8026(2) .2882(1) .0329(6)
C2' .5261(5) .7829(2) .3468(1) .0369(6)
C3' .3839(6) .8192(2) .4155(1) .0427(7)
C4' .2196(5) .9091(2) .3888(1) .0386(6)
O4' .1690(3) .8907(1) .3113(1) .0372(4)
C5' .3568(5) 1.0090(2) .3988(1) .0469(7)
O5' .6309(4) 1.0021(1) .3711(1) .0514(5)
F1' .5969(4) .6826(1) .3492(1) .0656(6)
F2' .1991(5) .7442(1) .4376(1) .0721(6)
H3 .415(7) .743(2) .062(1) .048(7)
H6 .645(5) .938(2) .248(1) .035(6)
H71 1.116(9) .974(3) .111(2) .081(11)
H72 .848(10) 1.044(3) .095(2) .083(11)
H73 .975(12) 1.037(3) .177(2) .121(16)
H1' .193(7) .742(2) .287(2) .057(8)
H2' .685(6) .823(2) .338(1) .029(5)
H3' .509(7) .834(2) .454(2) .051(8)
H4' .024(7) .915(2) .414(1) .049(7)
H51' .238(8) 1.057(3) .368(2) .073(11)
H52' .353(7) 1.023(2) .455(2) .059(8)
H5' .688(9) 1.062(3) .368(2) .073(11)

loop_
_geom_angle_atom_site_label_1
_geom_angle_atom_site_label_2
_geom_angle_atom_site_label_3
_geom_angle
_geom_angle_publ_flag
C6 N1 C1' 119.50(10) no
C2 N1 C1' 118.9(2) no
C2 N1 C6 121.6(2) no
N1 C2 O2 123.2(2) no
N1 C2 N3 114.50(10) no
N3 C2 O2 122.2(2) no
C2 N3 C4 126.9(2) no
N3 C4 O4 120.2(2) no
N3 C4 C5 115.8(2) no
C5 C4 O4 124.0(2) no
C4 C5 C7 119.5(2) no
C4 C5 C6 117.5(2) no
C6 C5 C7 122.9(2) no
N1 C6 C5 123.3(2) no
N1 C1' O4' 108.70(10) no
N1 C1' C2' 114.2(2) no
C3' C4' C5' 115.4(2) no
C3' C4' O4' 105.5(2) no
C2' C1' O4' 105.3(2) no
C1' C2' F1' 111.1(2) no
C1' C2' C3' 102.4(2) no
C3' C2' F1' 113.4(2) no
C2' C3' F2' 107.6(2) no
C2' C3' C4' 103.0(2) no
C4' C3' F2' 108.6(2) no
O4' C4' C5' 110.0(2) no
C1' O4' C4' 110.30(10) no
C4' C5' O5' 108.2(2) no
C2 N3 H3 112(2) no
C4 N3 H3 121(2) no
C5 C6 H6 123.0(10) no
N1 C6 H6 114.0(10) no
C5 C7 H73 111(2) no
C5 C7 H72 104(2) no
C5 C7 H71 112(2) no
H72 C7 H73 109(3) no
H71 C7 H73 108(3) no
H71 C7 H72 112(3) no
N1 C1' H1' 109(2) no
O4' C1' H1' 114(2) no
C2' C1' H1' 106(2) no
C1' C2' H2' 109.0(10) no
F1' C2' H2' 111(2) no
C3' C2' H2' 109(2) no
C2' C3' H3' 113(2) no
F2' C3' H3' 110(2) no
C4' C3' H3' 114(2) no
C3' C4' H4' 113(2) no
C5' C4' H4' 106(2) no
O4' C4' H4' 106(2) no
C4' C5' H52' 106(2) no
C4' C5' H51' 104(2) no
H51' C5' H52' 114(3) no
O5' C5' H52' 112(2) no
O5' C5' H51' 112(2) no
C5' O5' H5' 106(3) no

loop_
_geom_bond_atom_site_label_1
_geom_bond_atom_site_label_2
_geom_bond_distance
_geom_bond_publ_flag
N1 C2 1.373(2) no
N1 C6 1.388(2) no
N1 C1' 1.457(3) no
C2 N3 1.370(3) no
C2 O2 1.223(2) no
N3 C4 1.380(3) no
C4 C5 1.449(3) no
C4 O4 1.230(3) no
C5 C6 1.338(3) no
C5' O5' 1.422(3) no
C5 C7 1.496(4) no
C1' C2' 1.518(3) no
C1' O4' 1.419(3) no
C2' C3' 1.509(3) no
C2' F1' 1.378(3) no
C3' C4' 1.516(4) no
C3' F2' 1.398(3) no
C4' O4' 1.455(3) no
C4' C5' 1.496(4) no
N3 H3 .78(3) no
C6 H6 .97(2) no
C7 H71 .98(4) no
C7 H72 .97(4) no
C7 H73 1.02(4) no
C1' H1' .98(3) no
C2' H2' .95(3) no
C3' H3' .95(3) no
C4' H4' 1.05(3) no
C5' H51' 1.02(4) no
C5' H52' 1.04(3) no
O5' H5' .84(4) no
